data_7701400
loop_
_publ_author_name
'Anker, Mathew David'
'Altaf, Yasir'
'Lein, Matthias'
'Coles, Martyn P.'

_publ_section_title
;
 Reactions of In--Zn Bonds with Organic Azides: Products that Result from
 Hetero- and Homo-bimetallic Behaviour
;
_journal_name_full 'Dalton Transactions'
_journal_paper_doi 10.1039/C9DT03990B
_journal_year 2019
_chemical_formula_moiety 'C60 H86 In N7 O Si2 Zn'
_chemical_formula_sum 'C60 H86 In N7 O Si2 Zn'
_chemical_formula_weight 1157.72
_space_group_IT_number 61
_space_group_name_Hall '-P 2ac 2ab'
_space_group_name_H-M_alt 'P b c a'
_symmetry_cell_setting orthorhombic
_symmetry_Int_Tables_number 61
_symmetry_space_group_name_Hall '-P 2ac 2ab'
_symmetry_space_group_name_H-M 'P b c a'
_atom_sites_solution_hydrogens geom
_audit_conform_dict_location ftp://ftp.iucr.org/pub/cif_core.dic
_audit_conform_dict_name cif_core.dic
_audit_conform_dict_version 2.4.3
_audit_creation_date 2019-10-17T12:38:42-00:00
_audit_creation_method 'WinGX routine CIF_UPDATE'
_audit_update_record
;
2019-10-17 deposited with the CCDC.    2019-10-21 downloaded from the CCDC.
;
_cell_angle_alpha 90
_cell_angle_beta 90
_cell_angle_gamma 90
_cell_formula_units_Z 8
_cell_length_a 20.3308(5)
_cell_length_b 18.3808(3)
_cell_length_c 32.6320(10)
_cell_measurement_reflns_used 10804
_cell_measurement_temperature 119.99(10)
_cell_measurement_theta_max 73.162
_cell_measurement_theta_min 4.35
_cell_measurement_wavelength 1.54184
_cell_volume 12194.5(5)
_computing_cell_refinement 'CrysAlisPro 1.171.38.46 (Rigaku OD, 2015)'
_computing_data_collection 'CrysAlisPro 1.171.38.46 (Rigaku OD, 2015)'
_computing_data_reduction 'CrysAlisPro 1.171.38.46 (Rigaku OD, 2015)'
_computing_molecular_graphics 'Ortep for Windows (Farrugia, 2012)'
_computing_publication_material 'WinGX publication routines (Farrugia, 2012)'
_computing_structure_refinement 'SHELXL-2014/6 (Sheldrick, 2014)'
_diffrn_ambient_temperature 119.99(10)
_diffrn_detector 'CCD plate'
_diffrn_detector_area_resol_mean 8.0856
_diffrn_measured_fraction_theta_full 0.998
_diffrn_measured_fraction_theta_max 0.998
_diffrn_measurement_device 'four-circle diffractometer'
_diffrn_measurement_device_type 'SuperNova, Dual, Cu at zero, EosS2'
_diffrn_measurement_method '\w scans'
_diffrn_orient_matrix_type 'CrysAlisPro convention (1999,Acta A55,543-557)'
_diffrn_orient_matrix_UB_11 -0.010774
_diffrn_orient_matrix_UB_12 0.0384312
_diffrn_orient_matrix_UB_13 -0.0414329
_diffrn_orient_matrix_UB_21 -0.0722536
_diffrn_orient_matrix_UB_22 0.014443
_diffrn_orient_matrix_UB_23 0.0116123
_diffrn_orient_matrix_UB_31 0.0200297
_diffrn_orient_matrix_UB_32 0.0730429
_diffrn_orient_matrix_UB_33 0.019498
_diffrn_radiation_monochromator mirror
_diffrn_radiation_probe x-ray
_diffrn_radiation_type 'Cu K\a'
_diffrn_radiation_wavelength 1.54184
_diffrn_reflns_av_R_equivalents 0.0586
_diffrn_reflns_av_unetI/netI 0.0918
_diffrn_reflns_Laue_measured_fraction_full 0.976
_diffrn_reflns_Laue_measured_fraction_max 0.999
_diffrn_reflns_limit_h_max 24
_diffrn_reflns_limit_h_min -24
_diffrn_reflns_limit_k_max 21
_diffrn_reflns_limit_k_min -21
_diffrn_reflns_limit_l_max 38
_diffrn_reflns_limit_l_min -38
_diffrn_reflns_number 47949
_diffrn_reflns_point_group_measured_fraction_full 0.976
_diffrn_reflns_point_group_measured_fraction_max 0.999
_diffrn_reflns_theta_full 66.4915
_diffrn_reflns_theta_max 66.6006
_diffrn_reflns_theta_min 3.5132
_diffrn_source 'micro-focus sealed X-ray tube'
_exptl_absorpt_coefficient_mu 4.201
_exptl_absorpt_correction_T_max 1
_exptl_absorpt_correction_T_min 0.569
_exptl_absorpt_correction_type gaussian
_exptl_absorpt_process_details
;
        CrysAlisPro 1.171.38.46 (Rigaku Oxford Diffraction, 2015)
Numerical absorption correction based on gaussian integration over
                        a multifaceted crystal model
        Empirical absorption correction using spherical harmonics,
 implemented in SCALE3 ABSPACK scaling algorithm.
;
_exptl_crystal_colour colourless
_exptl_crystal_density_diffrn 1.261
_exptl_crystal_density_method 'not measured'
_exptl_crystal_description plate
_exptl_crystal_F_000 4880.0
_exptl_crystal_size_max 0.212
_exptl_crystal_size_mid 0.095
_exptl_crystal_size_min 0.071
_refine_diff_density_max 0.693
_refine_diff_density_min -1.647
_refine_diff_density_rms 0.083
_refine_ls_extinction_method none
_refine_ls_goodness_of_fit_ref 1.002
_refine_ls_hydrogen_treatment constr
_refine_ls_matrix_type full
_refine_ls_number_constraints 0
_refine_ls_number_parameters 690
_refine_ls_number_reflns 10755
_refine_ls_number_restraints 2
_refine_ls_restrained_S_all 1.002
_refine_ls_R_factor_all 0.0758
_refine_ls_R_factor_gt 0.0531
_refine_ls_shift/su_max 0.001
_refine_ls_shift/su_mean 0
_refine_ls_structure_factor_coef Fsqd
_refine_ls_weighting_details 'w=1/[\s^2^(Fo^2^)+(0.0551P)^2^+32.1014P] where P=(Fo^2^+2Fc^2^)/3'
_refine_ls_weighting_scheme calc
_refine_ls_wR_factor_gt 0.1234
_refine_ls_wR_factor_ref 0.1394
_reflns_number_gt 7988
_reflns_number_total 10755
_reflns_threshold_expression 'I > 2\s(I)'
_cod_data_source_file c9dt03990b2.cif
_cod_data_source_block Compound-4
_cod_original_cell_volume 12194.4(5)
_cod_database_code 7701400

loop_
_symmetry_equiv_pos_as_xyz
'x, y, z'
'-x+1/2, -y, z+1/2'
'-x, y+1/2, -z+1/2'
'x+1/2, -y+1/2, -z'
'-x, -y, -z'
'x-1/2, y, -z-1/2'
'x, -y-1/2, z-1/2'
'-x-1/2, y-1/2, z'

loop_
_atom_site_label
_atom_site_type_symbol
_atom_site_fract_x
_atom_site_fract_y
_atom_site_fract_z
_atom_site_U_iso_or_equiv
_atom_site_adp_type
_atom_site_occupancy
_atom_site_calc_flag
_atom_site_disorder_assembly
_atom_site_disorder_group
In In 0.10180(2) 0.25829(2) 0.36424(2) 0.02851(10) Uani 1 d . .
Zn Zn -0.09422(3) 0.23516(3) 0.36864(2) 0.03879(16) Uani 1 d . .
Si2 Si 0.17980(9) 0.12023(9) 0.39782(5) 0.0381(5) Uani 0.802(4) d A 1
O1 O 0.1756(4) 0.1209(3) 0.34766(16) 0.0657(18) Uani 0.802(4) d A 1
C14 C 0.2809(5) 0.1707(7) 0.2937(5) 0.135(7) Uani 0.802(4) d A 1
H14A H 0.2882 0.1961 0.2677 0.203 Uiso 0.802(4) calc A 1
H14B H 0.302 0.1979 0.316 0.203 Uiso 0.802(4) calc A 1
H14C H 0.3 0.1218 0.2922 0.203 Uiso 0.802(4) calc A 1
C15 C 0.1326(4) 0.0368(4) 0.4132(4) 0.088(3) Uani 0.802(4) d A 1
H15A H 0.1327 0.0323 0.4431 0.132 Uiso 0.802(4) calc A 1
H15B H 0.0872 0.0408 0.4034 0.132 Uiso 0.802(4) calc A 1
H15C H 0.1533 -0.0063 0.4011 0.132 Uiso 0.802(4) calc A 1
C16 C 0.2623(4) 0.1068(6) 0.4175(4) 0.077(3) Uani 0.802(4) d A 1
H16A H 0.2612 0.107 0.4476 0.115 Uiso 0.802(4) calc A 1
H16B H 0.2795 0.06 0.4078 0.115 Uiso 0.802(4) calc A 1
H16C H 0.2909 0.1462 0.4079 0.115 Uiso 0.802(4) calc A 1
Si2A Si 0.2334(3) 0.1628(3) 0.3871(2) 0.0331(18) Uiso 0.198(4) d A 2
O1A O 0.2185(7) 0.1394(7) 0.3476(4) 0.013(3) Uiso 0.198(4) d A 2
C14A C 0.2672(11) 0.1835(17) 0.2710(8) 0.040(7) Uiso 0.198(4) d A 2
H14D H 0.2529 0.1987 0.2436 0.06 Uiso 0.198(4) calc A 2
H14E H 0.2931 0.2225 0.2836 0.06 Uiso 0.198(4) calc A 2
H14F H 0.2943 0.1396 0.2687 0.06 Uiso 0.198(4) calc A 2
C15A C 0.240(3) 0.085(3) 0.4292(18) 0.090(18) Uiso 0.198(4) d A 2
H15D H 0.2504 0.1069 0.4558 0.134 Uiso 0.198(4) calc A 2
H15E H 0.1976 0.0595 0.4311 0.134 Uiso 0.198(4) calc A 2
H15F H 0.2744 0.0507 0.4214 0.134 Uiso 0.198(4) calc A 2
C16A C 0.3115(11) 0.2135(12) 0.3780(7) 0.031(5) Uiso 0.198(4) d A 2
H16D H 0.3277 0.2332 0.4041 0.046 Uiso 0.198(4) calc A 2
H16E H 0.3444 0.1804 0.3665 0.046 Uiso 0.198(4) calc A 2
H16F H 0.3034 0.2534 0.3588 0.046 Uiso 0.198(4) calc A 2
Si1 Si 0.19326(9) 0.16385(8) 0.30353(5) 0.0557(4) Uani 1 d . .
C13 C 0.1543(4) 0.0974(4) 0.2671(3) 0.087(3) Uani 1 d . .
H13A H 0.1421 0.1226 0.2418 0.131 Uiso 1 calc . .
H13B H 0.1855 0.0584 0.2609 0.131 Uiso 1 calc . .
H13C H 0.1148 0.0766 0.2798 0.131 Uiso 1 calc . .
N1 N 0.1522(2) 0.2440(2) 0.30881(12) 0.0365(9) Uani 1 d . .
N2 N 0.1452(3) 0.2022(2) 0.41161(15) 0.0558(13) Uani 1 d . .
N3 N 0.05279(19) 0.3655(2) 0.37758(13) 0.0369(9) Uani 1 d . .
N4 N -0.00592(19) 0.3379(2) 0.37621(13) 0.0368(9) Uani 1 d . .
N5 N -0.00556(18) 0.2688(2) 0.36691(13) 0.0349(9) Uani 1 d . .
N6 N -0.1401(2) 0.1445(2) 0.36095(14) 0.0430(10) Uani 1 d . .
N7 N -0.1678(2) 0.3017(2) 0.37303(14) 0.0427(10) Uani 1 d . .
C1 C 0.1527(2) 0.3010(2) 0.27875(15) 0.0345(10) Uani 1 d . .
C2 C 0.1058(2) 0.3026(2) 0.24723(16) 0.0378(11) Uani 1 d . .
C3 C 0.1062(3) 0.3600(3) 0.21950(16) 0.0448(12) Uani 1 d . .
H3 H 0.074 0.3612 0.1984 0.054 Uiso 1 calc . .
C4 C 0.1523(3) 0.4155(3) 0.22170(18) 0.0524(14) Uani 1 d . .
H4 H 0.152 0.454 0.2023 0.063 Uiso 1 calc . .
C5 C 0.1988(3) 0.4136(3) 0.25261(18) 0.0514(14) Uani 1 d . .
H5 H 0.2305 0.4514 0.2542 0.062 Uiso 1 calc . .
C6 C 0.2002(3) 0.3580(3) 0.28136(17) 0.0426(11) Uani 1 d . .
C7 C 0.0526(3) 0.2459(3) 0.24282(16) 0.0428(11) Uani 1 d . .
H7 H 0.0607 0.2075 0.2639 0.051 Uiso 1 calc . .
C8 C 0.0538(4) 0.2091(3) 0.2003(2) 0.0640(17) Uani 1 d . .
H8A H 0.0441 0.2453 0.1791 0.096 Uiso 1 calc . .
H8B H 0.0207 0.1703 0.1994 0.096 Uiso 1 calc . .
H8C H 0.0975 0.1883 0.1954 0.096 Uiso 1 calc . .
C9 C -0.0145(3) 0.2799(3) 0.2518(2) 0.0583(16) Uani 1 d . .
H9A H -0.0144 0.3006 0.2795 0.087 Uiso 1 calc . .
H9B H -0.0487 0.2425 0.2498 0.087 Uiso 1 calc . .
H9C H -0.0234 0.3185 0.2318 0.087 Uiso 1 calc . .
C10 C 0.2492(3) 0.3622(4) 0.31635(18) 0.0541(14) Uani 1 d . .
H10 H 0.2459 0.3156 0.3321 0.065 Uiso 1 calc . .
C11 C 0.2320(4) 0.4240(4) 0.3458(2) 0.078(2) Uani 1 d . .
H11A H 0.2326 0.4704 0.3309 0.118 Uiso 1 calc . .
H11B H 0.2643 0.4255 0.368 0.118 Uiso 1 calc . .
H11C H 0.188 0.4159 0.3572 0.118 Uiso 1 calc . .
C12 C 0.3201(3) 0.3691(5) 0.3011(2) 0.074(2) Uani 1 d . .
H12A H 0.3291 0.3306 0.281 0.111 Uiso 1 calc . .
H12B H 0.3504 0.3642 0.3242 0.111 Uiso 1 calc . .
H12C H 0.3262 0.4167 0.2881 0.111 Uiso 1 calc . .
C17 C 0.1392(3) 0.2190(3) 0.45443(16) 0.0461(13) Uani 1 d . .
C18 C 0.0849(3) 0.1919(3) 0.47757(18) 0.0521(14) Uani 1 d . .
C19 C 0.0830(3) 0.2039(3) 0.5193(2) 0.0548(15) Uani 1 d . .
H19 H 0.0474 0.1851 0.5349 0.066 Uiso 1 calc . .
C20 C 0.1310(3) 0.2422(3) 0.53833(17) 0.0477(12) Uani 1 d . .
H20 H 0.1304 0.2472 0.5673 0.057 Uiso 1 calc . .
C21 C 0.1805(3) 0.2738(3) 0.51606(17) 0.0453(12) Uani 1 d . .
H21 H 0.212 0.3027 0.53 0.054 Uiso 1 calc . .
C22 C 0.1866(3) 0.2653(3) 0.47394(15) 0.0418(11) Uani 1 d . .
C23 C 0.0242(4) 0.1530(3) 0.4587(2) 0.0647(18) Uani 1 d . .
H23 H 0.0332 0.1431 0.4291 0.078 Uiso 1 calc . .
C24 C -0.0364(3) 0.2013(5) 0.4619(2) 0.081(2) Uani 1 d . .
H24A H -0.0477 0.2083 0.4908 0.122 Uiso 1 calc . .
H24B H -0.0734 0.178 0.4477 0.122 Uiso 1 calc . .
H24C H -0.0273 0.2485 0.4493 0.122 Uiso 1 calc . .
C25 C 0.0111(5) 0.0804(4) 0.4805(3) 0.105(3) Uani 1 d . .
H25A H 0.0041 0.0892 0.5098 0.157 Uiso 1 calc . .
H25B H 0.0491 0.0482 0.4769 0.157 Uiso 1 calc . .
H25C H -0.028 0.0574 0.4688 0.157 Uiso 1 calc . .
C26 C 0.2374(3) 0.3077(4) 0.4510(2) 0.0654(18) Uani 1 d . .
H26 H 0.2365 0.2928 0.4215 0.079 Uiso 1 calc . .
C27 C 0.2224(4) 0.3895(4) 0.4540(3) 0.089(3) Uani 1 d . .
H27A H 0.1805 0.3998 0.4404 0.133 Uiso 1 calc . .
H27B H 0.2576 0.4171 0.4406 0.133 Uiso 1 calc . .
H27C H 0.2196 0.4036 0.4829 0.133 Uiso 1 calc . .
C28 C 0.3077(3) 0.2945(5) 0.4684(2) 0.079(2) Uani 1 d . .
H28A H 0.3101 0.3133 0.4965 0.118 Uiso 1 calc . .
H28B H 0.34 0.3197 0.4513 0.118 Uiso 1 calc . .
H28C H 0.3171 0.2422 0.4685 0.118 Uiso 1 calc . .
C29 C 0.0546(3) 0.4400(3) 0.3894(2) 0.0470(14) Uani 1 d . .
C30 C 0.0574(3) 0.4932(3) 0.3598(2) 0.0562(16) Uani 1 d . .
C31 C 0.0601(3) 0.5664(3) 0.3716(3) 0.073(2) Uani 1 d . .
H31 H 0.0629 0.6037 0.3515 0.088 Uiso 1 calc . .
C32 C 0.0585(3) 0.5844(4) 0.4137(3) 0.078(2) Uani 1 d . .
C33 C 0.0555(3) 0.5310(4) 0.4419(3) 0.072(2) Uani 1 d . .
H33 H 0.0555 0.5438 0.4701 0.086 Uiso 1 calc . .
C34 C 0.0524(3) 0.4586(3) 0.4314(2) 0.0576(16) Uani 1 d . .
C35 C 0.0556(3) 0.4738(3) 0.3145(2) 0.069(2) Uani 1 d . .
H35A H 0.0887 0.4363 0.3088 0.104 Uiso 1 calc . .
H35B H 0.0652 0.5172 0.2981 0.104 Uiso 1 calc . .
H35C H 0.0119 0.4553 0.3074 0.104 Uiso 1 calc . .
C36 C 0.0520(7) 0.6604(6) 0.4348(5) 0.038(5) Uiso 0.43(3) d B 1
H36A H 0.0084 0.6647 0.4475 0.057 Uiso 0.43(3) calc B 1
H36B H 0.0574 0.6988 0.4142 0.057 Uiso 0.43(3) calc B 1
H36C H 0.086 0.6654 0.4559 0.057 Uiso 0.43(3) calc B 1
C36A C 0.0646(8) 0.6687(6) 0.4159(7) 0.074(5) Uiso 0.57(3) d B 2
H36D H 0.0206 0.6903 0.4173 0.111 Uiso 0.57(3) calc B 2
H36E H 0.0874 0.6866 0.3915 0.111 Uiso 0.57(3) calc B 2
H36F H 0.0896 0.6823 0.4404 0.111 Uiso 0.57(3) calc B 2
C37 C 0.0429(3) 0.4016(4) 0.4636(2) 0.0658(18) Uani 1 d . .
H37A H 0.0534 0.4219 0.4905 0.099 Uiso 1 calc . .
H37B H 0.0719 0.3602 0.4579 0.099 Uiso 1 calc . .
H37C H -0.003 0.3852 0.4633 0.099 Uiso 1 calc . .
C38 C -0.2039(3) 0.1467(3) 0.35040(18) 0.0490(13) Uani 1 d . .
C39 C -0.2438(3) 0.2081(3) 0.35243(18) 0.0483(13) Uani 1 d . .
H39 H -0.2881 0.2009 0.3441 0.058 Uiso 1 calc . .
C40 C -0.2282(3) 0.2793(3) 0.36501(17) 0.0466(12) Uani 1 d . .
C41 C -0.2348(3) 0.0779(3) 0.3339(2) 0.0613(17) Uani 1 d . .
H41A H -0.2084 0.0594 0.3111 0.092 Uiso 1 calc . .
H41B H -0.2795 0.0884 0.3244 0.092 Uiso 1 calc . .
H41C H -0.2366 0.0412 0.3557 0.092 Uiso 1 calc . .
C42 C -0.2843(3) 0.3329(3) 0.3674(2) 0.0557(15) Uani 1 d . .
H42A H -0.2871 0.3526 0.3953 0.083 Uiso 1 calc . .
H42B H -0.3256 0.3082 0.3606 0.083 Uiso 1 calc . .
H42C H -0.2767 0.3726 0.348 0.083 Uiso 1 calc . .
C43 C -0.1066(3) 0.0766(3) 0.36514(17) 0.0419(11) Uani 1 d . .
C44 C -0.1201(3) 0.0314(3) 0.39839(17) 0.0435(12) Uani 1 d . .
C45 C -0.0845(3) -0.0326(3) 0.40280(17) 0.0466(12) Uani 1 d . .
H45 H -0.0942 -0.0642 0.4251 0.056 Uiso 1 calc . .
C46 C -0.0351(3) -0.0516(3) 0.37541(17) 0.0451(12) Uani 1 d . .
C47 C -0.0225(3) -0.0056(3) 0.34262(17) 0.0448(12) Uani 1 d . .
H47 H 0.0112 -0.018 0.3237 0.054 Uiso 1 calc . .
C48 C -0.0579(3) 0.0581(3) 0.33676(16) 0.0416(12) Uani 1 d . .
C49 C -0.1716(3) 0.0490(3) 0.4304(2) 0.0592(16) Uani 1 d . .
H49A H -0.2146 0.0313 0.4211 0.089 Uiso 1 calc . .
H49B H -0.1735 0.1017 0.4344 0.089 Uiso 1 calc . .
H49C H -0.1599 0.0252 0.4563 0.089 Uiso 1 calc . .
C50 C 0.0050(4) -0.1202(3) 0.3814(2) 0.0602(16) Uani 1 d . .
H50A H 0.0354 -0.1135 0.4044 0.09 Uiso 1 calc . .
H50B H 0.0301 -0.1304 0.3564 0.09 Uiso 1 calc . .
H50C H -0.0245 -0.161 0.3872 0.09 Uiso 1 calc . .
C51 C -0.0443(3) 0.1056(3) 0.29971(18) 0.0523(14) Uani 1 d . .
H51A H -0.0858 0.1165 0.2857 0.078 Uiso 1 calc . .
H51B H -0.0148 0.0799 0.2809 0.078 Uiso 1 calc . .
H51C H -0.0236 0.1511 0.3086 0.078 Uiso 1 calc . .
C52 C -0.1563(2) 0.3773(3) 0.38261(17) 0.0414(12) Uani 1 d . .
C53 C -0.1392(2) 0.4248(3) 0.35036(16) 0.0402(11) Uani 1 d . .
C54 C -0.1226(3) 0.4956(3) 0.35984(18) 0.0458(12) Uani 1 d . .
H54 H -0.1095 0.5276 0.3385 0.055 Uiso 1 calc . .
C55 C -0.1247(3) 0.5209(3) 0.3998(2) 0.0501(14) Uani 1 d . .
C56 C -0.1414(3) 0.4741(3) 0.43065(19) 0.0532(15) Uani 1 d . .
H56 H -0.1425 0.4915 0.4581 0.064 Uiso 1 calc . .
C57 C -0.1568(3) 0.4013(3) 0.42300(17) 0.0479(13) Uani 1 d . .
C58 C -0.1382(3) 0.3980(3) 0.30677(17) 0.0491(13) Uani 1 d . .
H58A H -0.1259 0.438 0.2885 0.074 Uiso 1 calc . .
H58B H -0.182 0.38 0.2993 0.074 Uiso 1 calc . .
H58C H -0.1062 0.3585 0.3042 0.074 Uiso 1 calc . .
C59 C -0.1111(4) 0.6005(3) 0.4084(2) 0.0661(18) Uani 1 d . .
H59A H -0.1512 0.6289 0.4037 0.099 Uiso 1 calc . .
H59B H -0.0763 0.6178 0.39 0.099 Uiso 1 calc . .
H59C H -0.097 0.6063 0.4369 0.099 Uiso 1 calc . .
C60 C -0.1730(3) 0.3509(4) 0.45819(19) 0.0636(17) Uani 1 d . .
H60A H -0.2189 0.335 0.4559 0.095 Uiso 1 calc . .
H60B H -0.1668 0.3767 0.4842 0.095 Uiso 1 calc . .
H60C H -0.144 0.3084 0.4573 0.095 Uiso 1 calc . .

loop_
_atom_site_aniso_label
_atom_site_aniso_U_11
_atom_site_aniso_U_22
_atom_site_aniso_U_33
_atom_site_aniso_U_23
_atom_site_aniso_U_13
_atom_site_aniso_U_12
In 0.03055(16) 0.02384(15) 0.03114(16) -0.00031(11) -0.00103(12) 0.00305(11)
Zn 0.0337(3) 0.0349(3) 0.0477(4) 0.0019(3) -0.0005(3) -0.0020(3)
Si2 0.0463(10) 0.0289(8) 0.0389(9) 0.0003(6) -0.0067(7) 0.0111(7)
O1 0.115(6) 0.035(3) 0.047(3) -0.003(2) -0.016(3) 0.028(3)
C14 0.057(6) 0.096(9) 0.25(2) -0.014(11) 0.025(9) 0.046(6)
C15 0.063(5) 0.038(4) 0.163(11) -0.004(5) 0.016(6) 0.003(4)
C16 0.044(5) 0.090(8) 0.095(8) -0.034(7) -0.027(5) 0.026(5)
Si1 0.0723(11) 0.0398(8) 0.0552(9) 0.0011(7) 0.0093(8) 0.0291(8)
C13 0.109(7) 0.061(4) 0.091(6) -0.028(4) -0.014(5) 0.041(4)
N1 0.043(2) 0.0272(19) 0.039(2) 0.0066(16) 0.0075(18) 0.0093(17)
N2 0.080(4) 0.040(2) 0.048(3) -0.010(2) -0.011(3) 0.016(2)
N3 0.029(2) 0.0274(19) 0.055(2) -0.0062(17) -0.0029(18) 0.0047(16)
N4 0.029(2) 0.0297(19) 0.052(3) -0.0075(17) -0.0031(18) 0.0009(16)
N5 0.0275(19) 0.0318(19) 0.045(2) -0.0001(17) 0.0021(17) -0.0066(15)
N6 0.033(2) 0.037(2) 0.059(3) 0.003(2) -0.001(2) -0.0048(17)
N7 0.038(2) 0.045(2) 0.045(2) -0.0005(19) -0.0023(19) -0.0012(19)
C1 0.037(3) 0.027(2) 0.040(3) 0.0024(19) 0.010(2) 0.0054(19)
C2 0.041(3) 0.028(2) 0.044(3) -0.0001(19) 0.007(2) 0.001(2)
C3 0.052(3) 0.041(3) 0.042(3) 0.008(2) 0.002(2) -0.003(2)
C4 0.062(4) 0.042(3) 0.052(3) 0.019(3) 0.005(3) -0.010(3)
C5 0.056(3) 0.040(3) 0.058(3) 0.008(3) 0.004(3) -0.010(3)
C6 0.040(3) 0.042(3) 0.046(3) -0.002(2) 0.006(2) -0.003(2)
C7 0.045(3) 0.040(3) 0.043(3) 0.004(2) 0.002(2) -0.002(2)
C8 0.080(5) 0.054(3) 0.058(4) -0.003(3) -0.003(3) -0.018(3)
C9 0.040(3) 0.058(3) 0.077(4) 0.021(3) 0.003(3) -0.005(3)
C10 0.043(3) 0.073(4) 0.046(3) 0.009(3) 0.002(3) -0.013(3)
C11 0.076(5) 0.097(6) 0.061(4) -0.030(4) -0.002(4) -0.019(4)
C12 0.044(3) 0.114(6) 0.062(4) 0.006(4) 0.001(3) -0.016(4)
C17 0.067(4) 0.032(2) 0.039(3) -0.002(2) -0.022(3) 0.012(2)
C18 0.070(4) 0.033(3) 0.053(3) 0.009(2) -0.016(3) -0.002(3)
C19 0.061(4) 0.042(3) 0.062(4) 0.013(3) -0.006(3) -0.004(3)
C20 0.060(3) 0.044(3) 0.040(3) 0.000(2) -0.004(2) 0.003(3)
C21 0.048(3) 0.041(3) 0.047(3) -0.008(2) -0.010(2) -0.001(2)
C22 0.049(3) 0.043(3) 0.034(2) -0.009(2) -0.011(2) 0.009(2)
C23 0.085(5) 0.049(3) 0.060(4) 0.012(3) -0.002(4) -0.019(3)
C24 0.055(4) 0.126(7) 0.062(4) 0.011(4) -0.002(3) -0.015(4)
C25 0.143(9) 0.084(6) 0.088(6) 0.025(5) -0.027(6) -0.061(6)
C26 0.046(3) 0.100(5) 0.050(3) 0.006(3) 0.000(3) -0.016(4)
C27 0.069(5) 0.085(5) 0.113(7) 0.045(5) 0.001(5) -0.015(4)
C28 0.042(4) 0.121(6) 0.073(5) 0.008(4) 0.000(3) 0.000(4)
C29 0.030(3) 0.026(2) 0.085(4) -0.009(3) -0.006(3) 0.0060(19)
C30 0.041(3) 0.037(3) 0.091(5) -0.008(3) -0.016(3) 0.002(2)
C31 0.052(4) 0.028(3) 0.141(7) 0.006(4) -0.028(4) 0.003(3)
C32 0.056(4) 0.051(4) 0.128(7) -0.037(4) -0.036(4) 0.005(3)
C33 0.053(4) 0.052(4) 0.111(6) -0.031(4) -0.018(4) 0.015(3)
C34 0.035(3) 0.053(3) 0.084(5) -0.025(3) -0.005(3) 0.007(3)
C35 0.059(4) 0.046(3) 0.103(6) 0.030(4) 0.000(4) 0.004(3)
C37 0.066(4) 0.076(4) 0.055(4) -0.023(3) 0.004(3) 0.006(3)
C38 0.041(3) 0.051(3) 0.055(3) 0.003(3) -0.001(3) -0.014(3)
C39 0.031(3) 0.052(3) 0.062(4) 0.003(3) -0.004(2) -0.005(2)
C40 0.035(3) 0.056(3) 0.049(3) 0.004(3) 0.001(2) -0.001(2)
C41 0.043(3) 0.052(3) 0.088(5) 0.000(3) -0.010(3) -0.010(3)
C42 0.035(3) 0.065(4) 0.067(4) 0.002(3) -0.004(3) 0.005(3)
C43 0.037(3) 0.037(2) 0.051(3) 0.003(2) 0.002(2) -0.005(2)
C44 0.038(3) 0.042(3) 0.051(3) 0.000(2) 0.007(2) -0.008(2)
C45 0.050(3) 0.043(3) 0.047(3) 0.005(2) 0.001(3) -0.013(2)
C46 0.050(3) 0.034(3) 0.052(3) -0.001(2) -0.007(3) -0.008(2)
C47 0.044(3) 0.041(3) 0.050(3) -0.006(2) 0.003(2) -0.005(2)
C48 0.044(3) 0.034(2) 0.046(3) 0.000(2) -0.001(2) -0.012(2)
C49 0.050(3) 0.060(4) 0.067(4) 0.005(3) 0.012(3) -0.006(3)
C50 0.079(5) 0.044(3) 0.058(4) -0.002(3) -0.006(3) 0.006(3)
C51 0.058(4) 0.041(3) 0.059(4) 0.004(3) 0.013(3) -0.008(3)
C52 0.032(2) 0.042(3) 0.050(3) -0.008(2) -0.008(2) 0.008(2)
C53 0.034(3) 0.046(3) 0.041(3) -0.007(2) -0.007(2) 0.012(2)
C54 0.040(3) 0.038(3) 0.059(3) -0.006(2) -0.008(3) 0.013(2)
C55 0.042(3) 0.040(3) 0.068(4) -0.011(3) -0.007(3) 0.013(2)
C56 0.044(3) 0.062(4) 0.054(3) -0.016(3) -0.013(3) 0.017(3)
C57 0.042(3) 0.055(3) 0.046(3) -0.004(3) -0.005(2) 0.007(3)
C58 0.052(3) 0.048(3) 0.047(3) -0.005(2) 0.000(3) 0.009(3)
C59 0.078(5) 0.040(3) 0.080(5) -0.020(3) -0.017(4) 0.012(3)
C60 0.067(4) 0.073(4) 0.051(4) 0.002(3) -0.001(3) 0.002(3)

loop_
_atom_type_symbol
_atom_type_description
_atom_type_scat_dispersion_real
_atom_type_scat_dispersion_imag
_atom_type_scat_source
C C 0.0181 0.0091 'International Tables Vol C Tables 4.2.6.8 and 6.1.1.4'
H H 0 0 'International Tables Vol C Tables 4.2.6.8 and 6.1.1.4'
N N 0.0311 0.018 'International Tables Vol C Tables 4.2.6.8 and 6.1.1.4'
O O 0.0492 0.0322 'International Tables Vol C Tables 4.2.6.8 and 6.1.1.4'
Si Si 0.2541 0.3302 'International Tables Vol C Tables 4.2.6.8 and 6.1.1.4'
Zn Zn -1.5491 0.6778 'International Tables Vol C Tables 4.2.6.8 and 6.1.1.4'
In In 0.0822 5.0449 'International Tables Vol C Tables 4.2.6.8 and 6.1.1.4'

loop_
_exptl_crystal_face_index_h
_exptl_crystal_face_index_k
_exptl_crystal_face_index_l
_exptl_crystal_face_perp_dist
8 -9 -6 0.057
4 -10 -8 0.0559
-10 -7 -7 0.03
4 11 6 0.0804
2 0 -21 0.0409
-3 -9 -13 0.0507
-4 -4 19 0.0228
5 10 -9 0.0757
4 5 -18 0.0556
-2 1 21 0.0315
7 -2 17 0.0367
7 5 16 0.0407
-7 -2 -17 0.0502
12 -2 -7 0.0741
9 9 5 0.0535
5 10 8 0.0675
13 -1 6 0.0625
-10 -6 9 0.0281
-13 2 -5 0.1115
-4 11 5 0.1266
7 7 -12 0.0569
6 10 -3 0.0654
-1 6 18 0.0623
4 2 20 0.0285

loop_
_geom_angle_atom_site_label_1
_geom_angle_atom_site_label_2
_geom_angle_atom_site_label_3
_geom_angle
N2 In N1 112.10(18)
N2 In N5 116.16(19)
N1 In N5 122.14(16)
N2 In N3 118.90(17)
N1 In N3 119.56(15)
N5 In N3 58.32(14)
N5 Zn N6 137.27(18)
N5 Zn N7 121.85(18)
N6 Zn N7 100.46(18)
O1 Si2 N2 103.5(2)
O1 Si2 C16 113.8(5)
N2 Si2 C16 113.8(4)
O1 Si2 C15 104.3(5)
N2 Si2 C15 115.8(3)
C16 Si2 C15 105.5(5)
Si2 O1 Si1 148.0(4)
Si1 C14 H14A 109.5
Si1 C14 H14B 109.5
H14A C14 H14B 109.5
Si1 C14 H14C 109.5
H14A C14 H14C 109.5
H14B C14 H14C 109.5
Si2 C15 H15A 109.5
Si2 C15 H15B 109.5
H15A C15 H15B 109.5
Si2 C15 H15C 109.5
H15A C15 H15C 109.5
H15B C15 H15C 109.5
Si2 C16 H16A 109.5
Si2 C16 H16B 109.5
H16A C16 H16B 109.5
Si2 C16 H16C 109.5
H16A C16 H16C 109.5
H16B C16 H16C 109.5
O1A Si2A C16A 101.2(10)
O1A Si2A C15A 115.6(18)
C16A Si2A C15A 114.4(18)
O1A Si2A N2 105.8(7)
C16A Si2A N2 128.2(8)
C15A Si2A N2 92.3(17)
Si2A O1A Si1 145.0(10)
Si1 C14A H14D 109.5
Si1 C14A H14E 109.5
H14D C14A H14E 109.5
Si1 C14A H14F 109.5
H14D C14A H14F 109.5
H14E C14A H14F 109.5
Si2A C15A H15D 109.5
Si2A C15A H15E 109.5
H15D C15A H15E 109.5
Si2A C15A H15F 109.5
H15D C15A H15F 109.5
H15E C15A H15F 109.5
Si2A C16A H16D 109.5
Si2A C16A H16E 109.5
H16D C16A H16E 109.5
Si2A C16A H16F 109.5
H16D C16A H16F 109.5
H16E C16A H16F 109.5
O1A Si1 N1 108.1(5)
O1 Si1 N1 102.4(2)
O1 Si1 C14 113.1(6)
N1 Si1 C14 116.1(4)
O1A Si1 C14A 108.0(10)
N1 Si1 C14A 106.5(10)
O1A Si1 C13 121.6(5)
O1 Si1 C13 98.4(4)
N1 Si1 C13 114.8(3)
C14 Si1 C13 110.4(6)
C14A Si1 C13 96.0(10)
Si1 C13 H13A 109.5
Si1 C13 H13B 109.5
H13A C13 H13B 109.5
Si1 C13 H13C 109.5
H13A C13 H13C 109.5
H13B C13 H13C 109.5
C1 N1 Si1 124.0(3)
C1 N1 In 120.1(3)
Si1 N1 In 115.8(2)
C17 N2 Si2 118.4(4)
C17 N2 In 126.0(3)
Si2 N2 In 114.7(2)
C17 N2 Si2A 121.2(4)
In N2 Si2A 104.7(3)
N4 N3 C29 114.1(4)
N4 N3 In 93.4(3)
C29 N3 In 152.1(3)
N3 N4 N5 112.5(4)
N4 N5 Zn 107.6(3)
N4 N5 In 95.7(3)
Zn N5 In 156.1(2)
C38 N6 C43 120.8(4)
C38 N6 Zn 118.4(4)
C43 N6 Zn 120.8(3)
C40 N7 C52 119.5(5)
C40 N7 Zn 120.4(4)
C52 N7 Zn 119.9(3)
C2 C1 C6 119.2(4)
C2 C1 N1 120.7(4)
C6 C1 N1 120.0(5)
C3 C2 C1 119.3(5)
C3 C2 C7 117.8(5)
C1 C2 C7 122.9(4)
C4 C3 C2 121.9(5)
C4 C3 H3 119.1
C2 C3 H3 119.1
C5 C4 C3 118.8(5)
C5 C4 H4 120.6
C3 C4 H4 120.6
C4 C5 C6 121.7(5)
C4 C5 H5 119.2
C6 C5 H5 119.2
C5 C6 C1 119.1(5)
C5 C6 C10 119.0(5)
C1 C6 C10 121.8(5)
C2 C7 C9 109.9(4)
C2 C7 C8 112.1(5)
C9 C7 C8 111.5(5)
C2 C7 H7 107.7
C9 C7 H7 107.7
C8 C7 H7 107.7
C7 C8 H8A 109.5
C7 C8 H8B 109.5
H8A C8 H8B 109.5
C7 C8 H8C 109.5
H8A C8 H8C 109.5
H8B C8 H8C 109.5
C7 C9 H9A 109.5
C7 C9 H9B 109.5
H9A C9 H9B 109.5
C7 C9 H9C 109.5
H9A C9 H9C 109.5
H9B C9 H9C 109.5
C6 C10 C11 111.1(5)
C6 C10 C12 112.2(5)
C11 C10 C12 111.0(6)
C6 C10 H10 107.4
C11 C10 H10 107.4
C12 C10 H10 107.4
C10 C11 H11A 109.5
C10 C11 H11B 109.5
H11A C11 H11B 109.5
C10 C11 H11C 109.5
H11A C11 H11C 109.5
H11B C11 H11C 109.5
C10 C12 H12A 109.5
C10 C12 H12B 109.5
H12A C12 H12B 109.5
C10 C12 H12C 109.5
H12A C12 H12C 109.5
H12B C12 H12C 109.5
C18 C17 C22 119.4(5)
C18 C17 N2 120.3(5)
C22 C17 N2 120.2(6)
C19 C18 C17 119.2(5)
C19 C18 C23 116.3(6)
C17 C18 C23 124.4(5)
C20 C19 C18 121.0(6)
C20 C19 H19 119.5
C18 C19 H19 119.5
C19 C20 C21 120.4(5)
C19 C20 H20 119.8
C21 C20 H20 119.8
C20 C21 C22 122.9(5)
C20 C21 H21 118.5
C22 C21 H21 118.5
C21 C22 C17 116.5(5)
C21 C22 C26 120.0(5)
C17 C22 C26 123.4(5)
C24 C23 C25 109.5(7)
C24 C23 C18 110.3(6)
C25 C23 C18 110.7(6)
C24 C23 H23 108.8
C25 C23 H23 108.8
C18 C23 H23 108.8
C23 C24 H24A 109.5
C23 C24 H24B 109.5
H24A C24 H24B 109.5
C23 C24 H24C 109.5
H24A C24 H24C 109.5
H24B C24 H24C 109.5
C23 C25 H25A 109.5
C23 C25 H25B 109.5
H25A C25 H25B 109.5
C23 C25 H25C 109.5
H25A C25 H25C 109.5
H25B C25 H25C 109.5
C22 C26 C27 109.9(6)
C22 C26 C28 111.6(6)
C27 C26 C28 108.1(6)
C22 C26 H26 109.1
C27 C26 H26 109.1
C28 C26 H26 109.1
C26 C27 H27A 109.5
C26 C27 H27B 109.5
H27A C27 H27B 109.5
C26 C27 H27C 109.5
H27A C27 H27C 109.5
H27B C27 H27C 109.5
C26 C28 H28A 109.5
C26 C28 H28B 109.5
H28A C28 H28B 109.5
C26 C28 H28C 109.5
H28A C28 H28C 109.5
H28B C28 H28C 109.5
C30 C29 C34 120.8(5)
C30 C29 N3 119.5(6)
C34 C29 N3 119.7(5)
C29 C30 C31 119.3(7)
C29 C30 C35 121.0(5)
C31 C30 C35 119.6(7)
C30 C31 C32 119.5(7)
C30 C31 H31 120.3
C32 C31 H31 120.3
C33 C32 C31 119.7(6)
C33 C32 C36A 134.2(11)
C31 C32 C36A 106.0(11)
C33 C32 C36 110.2(9)
C31 C32 C36 129.7(9)
C32 C33 C34 122.4(8)
C32 C33 H33 118.8
C34 C33 H33 118.8
C33 C34 C29 118.3(7)
C33 C34 C37 120.6(7)
C29 C34 C37 120.9(5)
C30 C35 H35A 109.5
C30 C35 H35B 109.5
H35A C35 H35B 109.5
C30 C35 H35C 109.5
H35A C35 H35C 109.5
H35B C35 H35C 109.5
C32 C36 H36A 109.5
C32 C36 H36B 109.5
H36A C36 H36B 109.5
C32 C36 H36C 109.5
H36A C36 H36C 109.5
H36B C36 H36C 109.5
C32 C36A H36D 109.5
C32 C36A H36E 109.5
H36D C36A H36E 109.5
C32 C36A H36F 109.5
H36D C36A H36F 109.5
H36E C36A H36F 109.5
C34 C37 H37A 109.5
C34 C37 H37B 109.5
H37A C37 H37B 109.5
C34 C37 H37C 109.5
H37A C37 H37C 109.5
H37B C37 H37C 109.5
N6 C38 C39 125.1(5)
N6 C38 C41 117.9(5)
C39 C38 C41 116.9(5)
C38 C39 C40 129.5(5)
C38 C39 H39 115.3
C40 C39 H39 115.3
N7 C40 C39 123.8(5)
N7 C40 C42 119.3(5)
C39 C40 C42 116.8(5)
C38 C41 H41A 109.5
C38 C41 H41B 109.5
H41A C41 H41B 109.5
C38 C41 H41C 109.5
H41A C41 H41C 109.5
H41B C41 H41C 109.5
C40 C42 H42A 109.5
C40 C42 H42B 109.5
H42A C42 H42B 109.5
C40 C42 H42C 109.5
H42A C42 H42C 109.5
H42B C42 H42C 109.5
C44 C43 C48 120.7(5)
C44 C43 N6 120.0(5)
C48 C43 N6 119.2(5)
C45 C44 C43 118.8(5)
C45 C44 C49 118.0(5)
C43 C44 C49 123.1(5)
C44 C45 C46 121.5(5)
C44 C45 H45 119.2
C46 C45 H45 119.2
C47 C46 C45 118.5(5)
C47 C46 C50 120.5(5)
C45 C46 C50 121.1(5)
C48 C47 C46 121.7(5)
C48 C47 H47 119.2
C46 C47 H47 119.2
C47 C48 C43 118.8(5)
C47 C48 C51 120.1(5)
C43 C48 C51 121.1(5)
C44 C49 H49A 109.5
C44 C49 H49B 109.5
H49A C49 H49B 109.5
C44 C49 H49C 109.5
H49A C49 H49C 109.5
H49B C49 H49C 109.5
C46 C50 H50A 109.5
C46 C50 H50B 109.5
H50A C50 H50B 109.5
C46 C50 H50C 109.5
H50A C50 H50C 109.5
H50B C50 H50C 109.5
C48 C51 H51A 109.5
C48 C51 H51B 109.5
H51A C51 H51B 109.5
C48 C51 H51C 109.5
H51A C51 H51C 109.5
H51B C51 H51C 109.5
C57 C52 C53 120.9(5)
C57 C52 N7 120.6(5)
C53 C52 N7 118.3(5)
C54 C53 C52 118.5(5)
C54 C53 C58 121.2(5)
C52 C53 C58 120.3(5)
C53 C54 C55 121.4(6)
C53 C54 H54 119.3
C55 C54 H54 119.3
C56 C55 C54 119.3(5)
C56 C55 C59 121.2(6)
C54 C55 C59 119.5(6)
C55 C56 C57 121.8(6)
C55 C56 H56 119.1
C57 C56 H56 119.1
C52 C57 C56 118.2(6)
C52 C57 C60 121.8(5)
C56 C57 C60 120.0(5)
C53 C58 H58A 109.5
C53 C58 H58B 109.5
H58A C58 H58B 109.5
C53 C58 H58C 109.5
H58A C58 H58C 109.5
H58B C58 H58C 109.5
C55 C59 H59A 109.5
C55 C59 H59B 109.5
H59A C59 H59B 109.5
C55 C59 H59C 109.5
H59A C59 H59C 109.5
H59B C59 H59C 109.5
C57 C60 H60A 109.5
C57 C60 H60B 109.5
H60A C60 H60B 109.5
C57 C60 H60C 109.5
H60A C60 H60C 109.5
H60B C60 H60C 109.5

loop_
_geom_bond_atom_site_label_1
_geom_bond_atom_site_label_2
_geom_bond_distance
In N2 2.057(5)
In N1 2.095(4)
In N5 2.193(4)
In N3 2.250(4)
Zn N5 1.906(4)
Zn N6 1.925(4)
Zn N7 1.937(4)
Si2 O1 1.639(5)
Si2 N2 1.723(5)
Si2 C16 1.814(8)
Si2 C15 1.877(8)
O1 Si1 1.680(6)
C14 Si1 1.815(9)
C14 H14A 0.98
C14 H14B 0.98
C14 H14C 0.98
C15 H15A 0.98
C15 H15B 0.98
C15 H15C 0.98
C16 H16A 0.98
C16 H16B 0.98
C16 H16C 0.98
Si2A O1A 1.393(15)
Si2A C16A 1.86(2)
Si2A C15A 1.98(5)
Si2A N2 2.094(8)
O1A Si1 1.591(13)
C14A Si1 1.876(17)
C14A H14D 0.98
C14A H14E 0.98
C14A H14F 0.98
C15A H15D 0.98
C15A H15E 0.98
C15A H15F 0.98
C16A H16D 0.98
C16A H16E 0.98
C16A H16F 0.98
Si1 N1 1.702(4)
Si1 C13 1.879(7)
C13 H13A 0.98
C13 H13B 0.98
C13 H13C 0.98
N1 C1 1.436(6)
N2 C17 1.436(7)
N3 N4 1.297(6)
N3 C29 1.424(6)
N4 N5 1.307(5)
N6 C38 1.343(7)
N6 C43 1.430(7)
N7 C40 1.322(7)
N7 C52 1.444(7)
C1 C2 1.403(7)
C1 C6 1.426(7)
C2 C3 1.389(7)
C2 C7 1.509(7)
C3 C4 1.388(8)
C3 H3 0.95
C4 C5 1.382(8)
C4 H4 0.95
C5 C6 1.389(7)
C5 H5 0.95
C6 C10 1.517(8)
C7 C9 1.528(8)
C7 C8 1.545(8)
C7 H7 1
C8 H8A 0.98
C8 H8B 0.98
C8 H8C 0.98
C9 H9A 0.98
C9 H9B 0.98
C9 H9C 0.98
C10 C11 1.528(9)
C10 C12 1.531(8)
C10 H10 1
C11 H11A 0.98
C11 H11B 0.98
C11 H11C 0.98
C12 H12A 0.98
C12 H12B 0.98
C12 H12C 0.98
C17 C18 1.428(9)
C17 C22 1.434(7)
C18 C19 1.381(9)
C18 C23 1.553(9)
C19 C20 1.355(8)
C19 H19 0.95
C20 C21 1.370(8)
C20 H20 0.95
C21 C22 1.389(7)
C21 H21 0.95
C22 C26 1.496(8)
C23 C24 1.522(10)
C23 C25 1.536(9)
C23 H23 1
C24 H24A 0.98
C24 H24B 0.98
C24 H24C 0.98
C25 H25A 0.98
C25 H25B 0.98
C25 H25C 0.98
C26 C27 1.536(10)
C26 C28 1.557(9)
C26 H26 1
C27 H27A 0.98
C27 H27B 0.98
C27 H27C 0.98
C28 H28A 0.98
C28 H28B 0.98
C28 H28C 0.98
C29 C30 1.377(9)
C29 C34 1.414(9)
C30 C31 1.401(8)
C30 C35 1.521(10)
C31 C32 1.412(12)
C31 H31 0.95
C32 C33 1.347(11)
C32 C36A 1.557(12)
C32 C36 1.564(11)
C33 C34 1.375(8)
C33 H33 0.95
C34 C37 1.495(9)
C35 H35A 0.98
C35 H35B 0.98
C35 H35C 0.98
C36 H36A 0.98
C36 H36B 0.98
C36 H36C 0.98
C36A H36D 0.98
C36A H36E 0.98
C36A H36F 0.98
C37 H37A 0.98
C37 H37B 0.98
C37 H37C 0.98
C38 C39 1.391(8)
C38 C41 1.512(7)
C39 C40 1.407(8)
C39 H39 0.95
C40 C42 1.510(8)
C41 H41A 0.98
C41 H41B 0.98
C41 H41C 0.98
C42 H42A 0.98
C42 H42B 0.98
C42 H42C 0.98
C43 C44 1.395(7)
C43 C48 1.398(7)
C44 C45 1.389(8)
C44 C49 1.512(8)
C45 C46 1.389(8)
C45 H45 0.95
C46 C47 1.388(8)
C46 C50 1.513(8)
C47 C48 1.386(7)
C47 H47 0.95
C48 C51 1.517(7)
C49 H49A 0.98
C49 H49B 0.98
C49 H49C 0.98
C50 H50A 0.98
C50 H50B 0.98
C50 H50C 0.98
C51 H51A 0.98
C51 H51B 0.98
C51 H51C 0.98
C52 C57 1.390(7)
C52 C53 1.411(8)
C53 C54 1.378(7)
C53 C58 1.506(7)
C54 C55 1.386(8)
C54 H54 0.95
C55 C56 1.367(9)
C55 C59 1.515(7)
C56 C57 1.396(8)
C56 H56 0.95
C57 C60 1.512(8)
C58 H58A 0.98
C58 H58B 0.98
C58 H58C 0.98
C59 H59A 0.98
C59 H59B 0.98
C59 H59C 0.98
C60 H60A 0.98
C60 H60B 0.98
C60 H60C 0.98
